data_7114495
loop_
_publ_author_name
'Stroh, Christophe'
'Ziessel, Raymond'

_publ_section_title
;
 A copper(ii) complex of a pentadentate ligand featuring large ferro- and
 antiferromagnetic interactionsElectronic supplementary information (ESI)
 available: magnetic data. See http://www.rsc.org/suppdata/cc/b2/b204899j/
;
_journal_issue 17
_journal_name_full 'Chemical Communications'
_journal_page_first 1916
_journal_paper_doi 10.1039/b204899j
_journal_year 2002
_chemical_formula_moiety 'C29 H40 Cl2 Cu N8 O12'
_chemical_formula_sum 'C29 H40 Cl2 Cu N8 O12'
_chemical_formula_weight 827.13
_chemical_name_systematic ' ?'
_space_group_IT_number 2
_symmetry_cell_setting triclinic
_symmetry_space_group_name_Hall '-P 1'
_symmetry_space_group_name_H-M 'P -1'
_audit_creation_date 15-05-98
_cell_angle_alpha 90.539(9)
_cell_angle_beta 104.983(9)
_cell_angle_gamma 113.252(9)
_cell_formula_units_Z 2
_cell_length_a 11.8640(4)
_cell_length_b 13.2032(4)
_cell_length_c 13.2661(5)
_cell_measurement_reflns_used 15513
_cell_measurement_temperature 173
_cell_measurement_theta_max 28.3
_cell_measurement_theta_min 1.4
_cell_volume 1829.7(2)
_computing_publication_material CIFGEN_IN_OpenMoleN_(_1997)
_computing_structure_refinement LSFM_OpenMoleN_(_1997)
_computing_structure_solution Direct_methods_(SIR,_Burla_et_al.,_1989)
_diffrn_ambient_temperature 173
_diffrn_measurement_details
;
180 frames, 30 sec/frame, delta phi = 1.0 deg. Each frame measured 2 times.
Detector to crystal distance 25 mm.
;
_diffrn_measurement_device_type KappaCCD
_diffrn_measurement_method '\p scans'
_diffrn_radiation_monochromator graphite
_diffrn_radiation_type Mo-K\a
_diffrn_radiation_wavelength 0.71073
_diffrn_reflns_av_R_equivalents 0.040
_diffrn_reflns_av_sigmaI/netI 0.333
_diffrn_reflns_limit_h_max 15
_diffrn_reflns_limit_h_min 0
_diffrn_reflns_limit_k_max 15
_diffrn_reflns_limit_k_min -16
_diffrn_reflns_limit_l_max 16
_diffrn_reflns_limit_l_min -17
_diffrn_reflns_number 15513
_diffrn_reflns_theta_max 28.29
_diffrn_reflns_theta_min 2.5
_diffrn_source xray_tube
_diffrn_standards_decay_% 0
_exptl_absorpt_coefficient_mu 0.811
_exptl_absorpt_correction_type none
_exptl_crystal_colour 'dark blue'
_exptl_crystal_density_diffrn 1.50
_exptl_crystal_density_method none
_exptl_crystal_description prism
_exptl_crystal_F_000 858
_exptl_crystal_size_max 0.17
_exptl_crystal_size_mid 0.12
_exptl_crystal_size_min 0.10
_refine_diff_density_max 0.787
_refine_diff_density_min -0.124
_refine_ls_abs_structure_details
; 
?
;
_refine_ls_extinction_method none
_refine_ls_goodness_of_fit_all 1.864
_refine_ls_goodness_of_fit_ref 1.556
_refine_ls_hydrogen_treatment noref
_refine_ls_matrix_type full
_refine_ls_number_constraints 0
_refine_ls_number_parameters 478
_refine_ls_number_reflns 5601
_refine_ls_number_restraints 0
_refine_ls_R_factor_all 0.082
_refine_ls_R_factor_gt 0.051
_refine_ls_shift/esd_mean 0.001
_refine_ls_shift/su_max 0.012
_refine_ls_structure_factor_coef F
_refine_ls_weighting_scheme sigma
_refine_ls_wR_factor_all 0.094
_refine_ls_wR_factor_ref 0.078
_reflns_number_gt 5601
_reflns_number_total 7897
_reflns_threshold_expression >3.0\s(I)
_cod_data_source_file b204899j.txt
_cod_data_source_block st164
_cod_original_cell_volume 1829.7(5)
_cod_original_sg_symbol_H-M P-1
_cod_database_code 7114495

loop_
_symmetry_equiv_pos_as_xyz
x,y,z
-x,-y,-z

loop_
_atom_site_aniso_label
_atom_site_aniso_U_11
_atom_site_aniso_U_22
_atom_site_aniso_U_33
_atom_site_aniso_U_12
_atom_site_aniso_U_13
_atom_site_aniso_U_23
_atom_site_aniso_type_symbol
CU 0.0352(2) 0.0231(1) 0.0222(2) 0.0119(1) 0.0068(1) 0.0033(1) Cu
N1 0.033(1) 0.030(1) 0.030(1) 0.0114(8) 0.011(1) 0.007(1) N
C1 0.045(2) 0.033(1) 0.040(2) 0.018(1) 0.014(1) 0.009(1) C
C2 0.057(2) 0.046(2) 0.051(2) 0.029(1) 0.017(2) 0.025(1) C
C3 0.056(2) 0.059(2) 0.045(2) 0.029(1) 0.011(2) 0.024(2) C
C4 0.042(2) 0.059(2) 0.031(2) 0.013(1) 0.007(1) 0.005(2) C
C5 0.035(1) 0.035(1) 0.028(1) 0.013(1) 0.013(1) 0.009(1) C
C6 0.035(1) 0.032(1) 0.026(1) 0.009(1) 0.012(1) 0.001(1) C
C7 0.042(2) 0.046(2) 0.033(2) 0.010(1) 0.011(1) -0.008(1) C
C8 0.048(2) 0.037(2) 0.052(2) 0.013(1) 0.014(1) -0.013(1) C
C9 0.044(2) 0.028(1) 0.054(2) 0.013(1) 0.018(1) -0.001(1) C
C10 0.033(1) 0.026(1) 0.040(2) 0.0108(9) 0.018(1) 0.007(1) C
N2 0.032(1) 0.027(1) 0.029(1) 0.0092(8) 0.0122(9) 0.005(1) N
C11 0.039(1) 0.024(1) 0.043(2) 0.0148(9) 0.017(1) 0.007(1) C
N3 0.029(1) 0.025(1) 0.030(1) 0.0088(8) 0.0121(9) 0.005(1) N
C12 0.034(1) 0.033(1) 0.029(1) 0.013(1) 0.013(1) 0.012(1) C
C13 0.035(1) 0.030(1) 0.029(1) 0.013(1) 0.013(1) 0.009(1) C
N4 0.033(1) 0.037(1) 0.041(1) 0.0131(9) 0.016(1) 0.014(1) N
C14 0.032(1) 0.031(1) 0.044(2) 0.007(1) 0.011(1) 0.006(1) C
C15 0.030(1) 0.030(1) 0.037(2) 0.010(1) 0.010(1) 0.005(1) C
N5 0.031(1) 0.028(1) 0.027(1) 0.0101(8) 0.0096(9) 0.005(1) N
O1 0.048(1) 0.041(1) 0.081(2) 0.0220(8) 0.021(1) 0.035(1) O
O2 0.039(1) 0.0251(9) 0.037(1) 0.0123(7) 0.0130(9) 0.0071(9) O
C16 0.044(2) 0.081(2) 0.061(2) 0.022(2) 0.029(2) 0.033(2) C
C17 0.072(3) 0.035(2) 0.070(3) 0.015(2) -0.001(2) 0.002(2) C
C18 0.039(2) 0.048(2) 0.075(2) 0.018(1) 0.026(2) 0.010(2) C
C19 0.046(2) 0.042(2) 0.037(2) 0.009(1) 0.005(2) -0.002(2) C
C20 0.030(1) 0.031(1) 0.037(2) 0.011(1) 0.010(1) 0.009(1) C
C21 0.029(1) 0.037(1) 0.029(1) 0.010(1) 0.010(1) 0.006(1) C
N6 0.030(1) 0.045(1) 0.036(1) 0.009(1) 0.002(1) 0.002(1) N
C22 0.040(2) 0.049(2) 0.043(2) 0.014(1) -0.000(2) -0.009(2) C
C23 0.030(1) 0.030(1) 0.046(2) 0.007(1) 0.008(1) -0.010(1) C
N7 0.029(1) 0.030(1) 0.026(1) 0.0084(8) 0.0086(9) 0.001(1) N
O3 0.039(1) 0.055(1) 0.061(2) 0.0187(9) -0.006(1) 0.012(1) O
O4 0.0335(9) 0.0317(9) 0.032(1) 0.0164(6) 0.0003(9) -0.0014(9) O
C24 0.082(3) 0.098(3) 0.040(2) 0.040(2) 0.006(2) -0.009(2) C
C25 0.045(2) 0.053(2) 0.087(3) 0.012(2) -0.018(2) -0.014(2) C
C26 0.042(2) 0.048(2) 0.057(2) 0.016(1) 0.010(2) -0.018(2) C
C27 0.043(2) 0.033(2) 0.062(2) 0.011(1) 0.019(2) 0.010(2) C
CL1 0.0380(3) 0.0311(3) 0.0322(4) 0.0118(2) 0.0129(3) 0.0066(3) Cl
O5 0.052(1) 0.034(1) 0.039(1) 0.0224(7) 0.012(1) 0.0080(9) O
O6 0.047(1) 0.036(1) 0.045(1) 0.0199(7) 0.0207(9) 0.0079(9) O
O7 0.054(1) 0.058(1) 0.029(1) 0.017(1) 0.001(1) 0.002(1) O
O8 0.048(1) 0.042(1) 0.060(1) 0.006(1) 0.028(1) 0.010(1) O
CL2 0.0906(6) 0.0555(5) 0.0445(5) 0.0351(4) 0.0161(5) 0.0078(4) Cl
O9 0.260(3) 0.145(2) 0.127(3) 0.161(2) 0.102(3) 0.074(2) O
O10 0.120(2) 0.144(3) 0.110(3) 0.083(2) 0.018(2) 0.007(3) O
O11 0.143(4) 0.057(2) 0.110(4) 0.006(3) -0.007(3) -0.019(3) O
O12 0.209(4) 0.110(3) 0.061(2) 0.001(3) 0.080(2) -0.016(2) O
O13 0.11(1) 0.10(1) 0.07(1) 0.053(7) 0.034(8) 0.023(9) O
N8 0.141(3) 0.108(3) 0.134(4) 0.046(2) 0.077(3) 0.005(3) N
C28 0.283(3) 0.094(2) 0.142(3) 0.134(2) 0.161(2) 0.079(2) C
C29 0.256(4) 0.096(3) 0.163(4) 0.077(3) 0.164(3) 0.030(3) C

loop_
_atom_site_label
_atom_site_fract_x
_atom_site_fract_y
_atom_site_fract_z
_atom_site_U_iso_or_equiv
_atom_site_occupancy
_atom_site_thermal_displace_type
_atom_site_calc_flag
_atom_site_calc_attached_atom
_atom_site_type_symbol
CU 0.51439(3) 0.21159(3) 0.25090(3) 0.0262(2) 1.000 Uani ? ? Cu
N1 0.5908(2) 0.1517(2) 0.3738(2) 0.031(1) 1.000 Uani ? ? N
C1 0.5911(3) 0.0491(3) 0.3757(3) 0.039(2) 1.000 Uani ? ? C
C2 0.6472(4) 0.0177(3) 0.4671(3) 0.051(2) 1.000 Uani ? ? C
C3 0.7014(4) 0.0888(3) 0.5576(3) 0.053(2) 1.000 Uani ? ? C
C4 0.7028(4) 0.1950(3) 0.5574(3) 0.043(2) 1.000 Uani ? ? C
C5 0.6470(3) 0.2246(3) 0.4633(2) 0.033(1) 1.000 Uani ? ? C
C6 0.6402(3) 0.3329(3) 0.4505(2) 0.031(1) 1.000 Uani ? ? C
C7 0.6874(3) 0.4225(3) 0.5265(3) 0.040(2) 1.000 Uani ? ? C
C8 0.6685(3) 0.5170(3) 0.4996(3) 0.045(2) 1.000 Uani ? ? C
C9 0.6017(3) 0.5203(3) 0.3975(3) 0.041(2) 1.000 Uani ? ? C
C10 0.5544(3) 0.4274(2) 0.3242(3) 0.033(1) 1.000 Uani ? ? C
N2 0.5764(2) 0.3380(2) 0.3515(2) 0.029(1) 1.000 Uani ? ? N
C11 0.4697(3) 0.4122(2) 0.2132(3) 0.034(1) 1.000 Uani ? ? C
N3 0.4544(2) 0.3102(2) 0.1494(2) 0.028(1) 1.000 Uani ? ? N
C12 0.5341(3) 0.3412(3) 0.0738(2) 0.032(1) 1.000 Uani ? ? C
C13 0.6711(3) 0.4090(2) 0.1274(2) 0.031(1) 1.000 Uani ? ? C
N4 0.7336(2) 0.5177(2) 0.1200(2) 0.037(1) 1.000 Uani ? ? N
C14 0.8759(3) 0.5571(3) 0.1626(3) 0.035(2) 1.000 Uani ? ? C
C15 0.8864(3) 0.4600(2) 0.2268(3) 0.032(1) 1.000 Uani ? ? C
N5 0.7518(2) 0.3719(2) 0.1852(2) 0.029(1) 1.000 Uani ? ? N
O1 0.6807(2) 0.5787(2) 0.0727(2) 0.054(1) 1.000 Uani ? ? O
O2 0.7186(2) 0.2722(2) 0.2120(2) 0.033(1) 1.000 Uani ? ? O
C16 0.9257(4) 0.5668(4) 0.0664(3) 0.060(2) 1.000 Uani ? ? C
C17 0.9314(5) 0.6697(3) 0.2263(4) 0.056(2) 1.000 Uani ? ? C
C18 0.9775(3) 0.4138(3) 0.2044(4) 0.052(2) 1.000 Uani ? ? C
C19 0.9109(4) 0.4834(3) 0.3446(3) 0.041(2) 1.000 Uani ? ? C
C20 0.3184(3) 0.2485(2) 0.0880(3) 0.032(1) 1.000 Uani ? ? C
C21 0.2885(3) 0.1335(3) 0.0417(3) 0.031(1) 1.000 Uani ? ? C
N6 0.1836(3) 0.0814(2) -0.0416(2) 0.037(1) 1.000 Uani ? ? N
C22 0.1752(4) -0.0309(3) -0.0789(3) 0.044(2) 1.000 Uani ? ? C
C23 0.2594(3) -0.0528(3) 0.0197(3) 0.035(2) 1.000 Uani ? ? C
N7 0.3425(2) 0.0653(2) 0.0722(2) 0.028(1) 1.000 Uani ? ? N
O3 0.1087(2) 0.1236(2) -0.0873(2) 0.051(1) 1.000 Uani ? ? O
O4 0.4467(2) 0.0839(2) 0.1484(2) 0.032(1) 1.000 Uani ? ? O
C24 0.2306(5) -0.0127(4) -0.1740(4) 0.068(3) 1.000 Uani ? ? C
C25 0.0348(4) -0.1139(4) -0.1120(4) 0.059(3) 1.000 Uani ? ? C
C26 0.3424(3) -0.1105(3) -0.0006(3) 0.049(2) 1.000 Uani ? ? C
C27 0.1894(3) -0.1099(3) 0.0977(3) 0.044(2) 1.000 Uani ? ? C
CL1 0.25270(7) 0.17613(6) 0.35278(6) 0.0337(3) 1.000 Uani ? ? Cl
O5 0.2239(2) 0.2622(2) 0.3015(2) 0.041(1) 1.000 Uani ? ? O
O6 0.3043(2) 0.1274(2) 0.2870(2) 0.042(1) 1.000 Uani ? ? O
O7 0.3458(3) 0.2222(2) 0.4533(2) 0.045(1) 1.000 Uani ? ? O
O8 0.1394(2) 0.0899(2) 0.3656(2) 0.049(1) 1.000 Uani ? ? O
CL2 0.6341(1) 0.32399(8) -0.19641(8) 0.0607(5) 1.000 Uani ? ? Cl
O9 0.6145(5) 0.4008(3) -0.2587(4) 0.168(3) 0.900 Uani ? ? O
O10 0.7578(4) 0.3354(4) -0.2116(4) 0.124(3) 1.000 Uani ? ? O
O11 0.5594(5) 0.2107(3) -0.2354(4) 0.096(3) 0.900 Uani ? ? O
O12 0.6646(5) 0.3488(4) -0.0893(3) 0.112(3) 1.000 Uani ? ? O
O13 0.498(2) 0.313(1) -0.188(1) 0.09(1) 0.200 Uani ? ? O
N8 -0.0008(5) 0.2558(4) -0.5276(5) 0.127(3) 1.000 Uani ? ? N
C28 0.0470(6) 0.2060(4) -0.4733(4) 0.156(3) 1.000 Uani ? ? C
C29 0.1013(7) 0.1484(5) -0.4097(5) 0.159(4) 1.000 Uani ? ? C
H1 0.5521 -0.0018 0.3131 0.0500 1.000 Uiso calc C1 H
H2 0.6479 -0.0540 0.4668 0.0633 1.000 Uiso calc C2 H
H3 0.7383 0.0664 0.6210 0.0681 1.000 Uiso calc C3 H
H4 0.7410 0.2459 0.6200 0.0615 1.000 Uiso calc C4 H
H5 0.7322 0.4197 0.5962 0.0561 1.000 Uiso calc C7 H
H6 0.7014 0.5799 0.5510 0.0611 1.000 Uiso calc C8 H
H7 0.5887 0.5849 0.3785 0.0547 1.000 Uiso calc C9 H
H8 0.5070 0.4755 0.1801 0.0436 1.000 Uiso calc C11 H
H9 0.3878 0.4051 0.2159 0.0436 1.000 Uiso calc C11 H
H10 0.5030 0.3825 0.0245 0.0409 1.000 Uiso calc C12 H
H11 0.5263 0.2751 0.0379 0.0409 1.000 Uiso calc C12 H
H12 1.0161 0.5916 0.0885 0.0783 1.000 Uiso calc C16 H
H13 0.8882 0.4963 0.0251 0.0783 1.000 Uiso calc C16 H
H14 0.9036 0.6185 0.0256 0.0783 1.000 Uiso calc C16 H
H15 1.0216 0.6945 0.2532 0.0855 1.000 Uiso calc C17 H
H16 0.9126 0.7210 0.1828 0.0855 1.000 Uiso calc C17 H
H17 0.8951 0.6646 0.2830 0.0855 1.000 Uiso calc C17 H
H18 1.0630 0.4682 0.2300 0.0675 1.000 Uiso calc C18 H
H19 0.9690 0.3493 0.2385 0.0675 1.000 Uiso calc C18 H
H20 0.9575 0.3950 0.1307 0.0675 1.000 Uiso calc C18 H
H21 0.9952 0.5388 0.3743 0.0597 1.000 Uiso calc C19 H
H22 0.8508 0.5089 0.3575 0.0597 1.000 Uiso calc C19 H
H23 0.9023 0.4173 0.3758 0.0597 1.000 Uiso calc C19 H
H24 0.2988 0.2891 0.0323 0.0427 1.000 Uiso calc C20 H
H25 0.2663 0.2430 0.1332 0.0427 1.000 Uiso calc C20 H
H26 0.2277 -0.0809 -0.2010 0.0969 1.000 Uiso calc C24 H
H27 0.1813 0.0129 -0.2273 0.0969 1.000 Uiso calc C24 H
H28 0.3168 0.0410 -0.1523 0.0969 1.000 Uiso calc C24 H
H29 0.0289 -0.1846 -0.1355 0.0932 1.000 Uiso calc C25 H
H30 0.0010 -0.1199 -0.0537 0.0932 1.000 Uiso calc C25 H
H31 -0.0125 -0.0890 -0.1675 0.0932 1.000 Uiso calc C25 H
H32 0.2890 -0.1843 -0.0335 0.0661 1.000 Uiso calc C26 H
H33 0.3910 -0.0707 -0.0453 0.0661 1.000 Uiso calc C26 H
H34 0.3987 -0.1122 0.0643 0.0661 1.000 Uiso calc C26 H
H35 0.1350 -0.1850 0.0696 0.0602 1.000 Uiso calc C27 H
H36 0.2497 -0.1077 0.1617 0.0602 1.000 Uiso calc C27 H
H37 0.1394 -0.0727 0.1109 0.0602 1.000 Uiso calc C27 H
H38 0.1551 0.1298 -0.4413 0.1936 1.000 Uiso calc C29 H
H39 0.1508 0.1927 -0.3439 0.1936 1.000 Uiso calc C29 H
H40 0.0363 0.0824 -0.3991 0.1936 1.000 Uiso calc C29 H

loop_
_atom_type_symbol
_atom_type_scat_dispersion_real
_atom_type_scat_dispersion_imag
_atom_type_scat_source
C 0.002 0.002 International_Tables_Vol_IV_Table_2.3.1
H 0.000 0.000 International_Tables_Vol_IV_Table_2.3.1
N 0.004 0.003 International_Tables_Vol_IV_Table_2.3.1
O 0.008 0.006 International_Tables_Vol_IV_Table_2.3.1
Cl 0.132 0.159 International_Tables_Vol_IV_Table_2.3.1
Cu 0.263 1.266 International_Tables_Vol_IV_Table_2.3.1

loop_
_geom_angle_atom_site_label_1
_geom_angle_atom_site_label_2
_geom_angle_atom_site_label_3
_geom_angle
N1 CU N2 82.1(1)
N1 CU O4 98.9(1)
N2 CU O4 178.3(1)
CU N1 C1 126.9(3)
CU N1 C5 113.6(2)
C1 N1 C5 119.5(3)
N1 C1 C2 121.0(4)
C1 C2 C3 120.2(4)
C2 C3 C4 119.8(4)
C3 C4 C5 118.5(4)
N1 C5 C4 121.0(3)
N1 C5 C6 114.1(3)
C4 C5 C6 124.9(4)
C5 C6 C7 127.5(4)
C5 C6 N2 112.6(3)
C7 C6 N2 119.9(3)
C6 C7 C8 118.9(4)
C7 C8 C9 120.3(4)
C8 C9 C10 118.7(4)
C9 C10 N2 119.9(4)
C9 C10 C11 125.9(3)
N2 C10 C11 114.1(3)
CU N2 C6 117.6(2)
CU N2 C10 120.1(3)
C6 N2 C10 122.3(3)
C10 C11 N3 111.7(3)
C11 N3 C12 110.9(3)
C11 N3 C20 109.7(3)
C12 N3 C20 108.4(3)
N3 C12 C13 112.4(3)
C12 C13 N4 124.6(3)
C12 C13 N5 125.6(3)
N4 C13 N5 109.7(3)
C13 N4 C14 112.1(3)
C13 N4 O1 124.8(3)
C14 N4 O1 122.8(3)
N4 C14 C15 101.4(3)
N4 C14 C16 105.5(3)
N4 C14 C17 109.6(4)
C15 C14 C16 114.4(3)
C15 C14 C17 115.4(3)
C16 C14 C17 109.7(4)
C14 C15 N5 100.8(3)
C14 C15 C18 115.1(3)
C14 C15 C19 114.9(3)
N5 C15 C18 108.2(3)
N5 C15 C19 106.6(3)
C18 C15 C19 110.4(3)
C13 N5 C15 113.4(3)
C13 N5 O2 124.2(3)
C15 N5 O2 122.2(3)
N3 C20 C21 113.2(3)
C20 C21 N6 119.5(3)
C20 C21 N7 131.0(3)
N6 C21 N7 109.3(3)
C21 N6 C22 110.8(3)
C21 N6 O3 124.9(4)
C22 N6 O3 124.1(3)
N6 C22 C23 100.7(3)
N6 C22 C24 105.6(4)
N6 C22 C25 109.1(4)
C23 C22 C24 114.5(4)
C23 C22 C25 115.0(4)
C24 C22 C25 110.8(4)
C22 C23 N7 100.2(3)
C22 C23 C26 115.4(4)
C22 C23 C27 114.7(3)
N7 C23 C26 110.5(3)
N7 C23 C27 105.0(3)
C26 C23 C27 110.1(4)
C21 N7 C23 112.3(3)
C21 N7 O4 128.5(3)
C23 N7 O4 118.6(3)
CU O4 N7 119.0(2)
O5 CL1 O6 108.7(2)
O5 CL1 O7 110.0(2)
O5 CL1 O8 110.8(2)
O6 CL1 O7 109.4(2)
O6 CL1 O8 108.0(2)
O7 CL1 O8 110.0(2)
O9 CL2 O10 98.3(4)
O9 CL2 O11 117.5(4)
O9 CL2 O12 118.2(4)
O9 CL2 O13 78.5(8)
O10 CL2 O11 99.7(4)
O10 CL2 O12 102.5(4)
O10 CL2 O13 176.1(7)
O11 CL2 O12 115.1(3)
O11 CL2 O13 79.9(8)
O12 CL2 O13 81.2(8)
CL2 O9 O13 56.2(7)
CL2 O11 O13 54.3(7)
CL2 O12 O13 54.5(6)
CL2 O13 O9 45.2(6)
CL2 O13 O11 45.8(6)
CL2 O13 O12 44.4(6)
O9 O13 O11 76.8(8)
O9 O13 O12 75.8(9)
O11 O13 O12 74.6(8)
N8 C28 C29 179.2(8)

loop_
_geom_bond_atom_site_label_1
_geom_bond_atom_site_label_2
_geom_bond_distance
CU N1 1.983(3)
CU N2 1.895(3)
CU O4 1.914(2)
N1 C1 1.357(4)
N1 C5 1.357(5)
C1 C2 1.376(5)
C2 C3 1.356(6)
C3 C4 1.396(7)
C4 C5 1.392(5)
C5 C6 1.471(5)
C6 C7 1.376(5)
C6 N2 1.353(5)
C7 C8 1.387(6)
C8 C9 1.392(6)
C9 C10 1.384(5)
C10 N2 1.340(4)
C10 C11 1.513(5)
C11 N3 1.507(4)
N3 C12 1.503(4)
N3 C20 1.484(4)
C12 C13 1.480(5)
C13 N4 1.349(4)
C13 N5 1.320(4)
N4 C14 1.500(5)
N4 O1 1.281(4)
C14 C15 1.573(5)
C14 C16 1.525(6)
C14 C17 1.508(6)
C15 N5 1.507(4)
C15 C18 1.521(5)
C15 C19 1.520(5)
N5 O2 1.298(3)
C20 C21 1.501(5)
C21 N6 1.358(5)
C21 N7 1.309(4)
N6 C22 1.515(5)
N6 O3 1.260(4)
C22 C23 1.534(6)
C22 C24 1.547(7)
C22 C25 1.529(6)
C23 N7 1.517(4)
C23 C26 1.533(5)
C23 C27 1.515(6)
N7 O4 1.311(4)
CL1 O5 1.439(3)
CL1 O6 1.458(3)
CL1 O7 1.436(3)
CL1 O8 1.430(3)
CL2 O9 1.367(5)
CL2 O10 1.482(5)
CL2 O11 1.412(4)
CL2 O12 1.375(4)
CL2 O13 1.60(2)
O9 O13 1.89(2)
O11 O13 1.94(2)
O12 O13 1.94(2)
N8 C28 1.17(1)
C28 C29 1.35(1)
